data_4344214
loop_
_publ_author_name
'Churchill, M.R.'
'Amoh, K.N.'
'Wassermann, H.J.'

_publ_section_title
;
 Dedetermination of the crystal structure of ddimanganese decacarbonyl and
 determination of the crystal structure of dirhenium decacarbonyl. Revised
 values for the Mn-Mn and Re-Re bond lengths in Mn2 (C O)10 and Re2 (C
 O)10
;
_journal_name_full 'Inorganic Chemistry'
_journal_page_first 1609
_journal_page_last 1611
_journal_volume 20
_journal_year 1981
_chemical_formula_sum 'C10 O10 Re2'
_chemical_name_systematic 'Re2 (C O)10'
_space_group_crystal_system monoclinic
_space_group_IT_number 15
_space_group_name_Hall '-I 2ya'
_space_group_name_H-M_alt 'I 1 2/a 1'
_cell_angle_alpha 90
_cell_angle_beta 105.799
_cell_angle_gamma 90
_cell_formula_units_Z 4
_cell_length_a 14.6576
_cell_length_b 7.1188
_cell_length_c 14.8152
_cell_volume 1487.486
_citation_journal_id_ASTM INOCAJ
_cod_data_source_file Churchill_INOCAJ_1981_1396.cif
_cod_data_source_block C10O10Re2
_cod_database_code 4344214

loop_
_space_group_symop_id
_space_group_symop_operation_xyz
1 x,y,z
2 -x+1/2,y,-z
3 -x,-y,-z
4 x-1/2,-y,z
5 x+1/2,y+1/2,z+1/2
6 -x+1,y+1/2,-z+1/2
7 -x+1/2,-y+1/2,-z+1/2
8 x,-y+1/2,z+1/2

loop_
_atom_site_label
_atom_site_type_symbol
_atom_site_fract_x
_atom_site_fract_y
_atom_site_fract_z
_atom_site_occupancy
_atom_site_U_iso_or_equiv
C4 C+2 0.12682 -0.01661 0.97525 1 0.0
Re1 Re 0.15279 0.23214 0.92937 1 0.0
C2 C+2 0.10455 0.34368 1.02977 1 0.0
C1 C+2 0.03285 0.24045 0.83424 1 0.0
O4 O-2 0.1083 -0.15514 1.0026 1 0.0
O2 O-2 0.07825 0.40494 1.08922 1 0.0
C5 C+2 0.18941 0.4887 0.89459 1 0.0
O1 O-2 -0.0369 0.24882 0.77591 1 0.0
C3 C+2 0.2201 0.11321 0.84504 1 0.0
O5 O-2 0.21084 0.63243 0.87805 1 0.0
O3 O-2 0.25888 0.04355 0.7971 1 0.0
